data_7156118
loop_
_publ_author_name
'Yang, Ya-Fen'
'Hu, Wei-Bo'
'Shi, Lei'
'Li, Sheng-Gang'
'Zhao, Xiao-Li'
'Liu, Yahu A.'
'Li, Jiu-Sheng'
'Jiang, Biao'
'Wen, Ke'

_publ_section_title
;
 Guest-regulated chirality switching of planar chiral pseudo[1]catenanes.
;
_journal_issue 12
_journal_name_full 'Organic &amp; biomolecular chemistry'
_journal_page_first 2028
_journal_page_last 2032
_journal_paper_doi 10.1039/c8ob00156a
_journal_volume 16
_journal_year 2018
_chemical_formula_sum 'C61 H68 N4 O12'
_chemical_formula_weight 1049.19
_space_group_IT_number 14
_space_group_name_Hall '-P 2yn'
_space_group_name_H-M_alt 'P 1 21/n 1'
_symmetry_cell_setting monoclinic
_symmetry_space_group_name_Hall '-P 2yn'
_symmetry_space_group_name_H-M 'P 1 21/n 1'
_atom_sites_solution_hydrogens geom
_atom_sites_solution_primary direct
_atom_sites_solution_secondary difmap
_audit_creation_method SHELXL-97
_audit_update_record
;
2017-12-18 deposited with the CCDC.
2018-02-09 downloaded from the CCDC.
;
_cell_angle_alpha 90.00
_cell_angle_beta 93.300(2)
_cell_angle_gamma 90.00
_cell_formula_units_Z 4
_cell_length_a 11.9894(6)
_cell_length_b 21.2887(10)
_cell_length_c 21.7173(11)
_cell_measurement_reflns_used 3272
_cell_measurement_temperature 296(2)
_cell_measurement_theta_max 19.14
_cell_measurement_theta_min 2.21
_cell_volume 5533.9(5)
_computing_structure_refinement 'SHELXL-97 (Sheldrick, 2008)'
_computing_structure_solution 'SHELXS-97 (Sheldrick, 2008)'
_diffrn_ambient_temperature 296(2)
_diffrn_measured_fraction_theta_full 1.000
_diffrn_measured_fraction_theta_max 1.000
_diffrn_measurement_device_type 'Bruker Apex II CCD'
_diffrn_radiation_monochromator graphite
_diffrn_radiation_source 'fine-focus sealed tube'
_diffrn_radiation_type MoK\a
_diffrn_radiation_wavelength 0.71073
_diffrn_reflns_av_R_equivalents 0.1194
_diffrn_reflns_av_sigmaI/netI 0.0795
_diffrn_reflns_limit_h_max 14
_diffrn_reflns_limit_h_min -14
_diffrn_reflns_limit_k_max 25
_diffrn_reflns_limit_k_min -21
_diffrn_reflns_limit_l_max 25
_diffrn_reflns_limit_l_min -25
_diffrn_reflns_number 64552
_diffrn_reflns_theta_full 25.01
_diffrn_reflns_theta_max 25.01
_diffrn_reflns_theta_min 1.88
_exptl_absorpt_coefficient_mu 0.088
_exptl_absorpt_correction_T_max 0.9776
_exptl_absorpt_correction_T_min 0.9608
_exptl_absorpt_correction_type multi-scan
_exptl_absorpt_process_details sadabs
_exptl_crystal_colour colorless
_exptl_crystal_density_diffrn 1.259
_exptl_crystal_density_method 'not measured'
_exptl_crystal_description block
_exptl_crystal_F_000 2232
_exptl_crystal_size_max 0.46
_exptl_crystal_size_mid 0.38
_exptl_crystal_size_min 0.26
_refine_diff_density_max 0.149
_refine_diff_density_min -0.203
_refine_diff_density_rms 0.036
_refine_ls_extinction_method none
_refine_ls_goodness_of_fit_ref 0.995
_refine_ls_hydrogen_treatment constr
_refine_ls_matrix_type full
_refine_ls_number_parameters 694
_refine_ls_number_reflns 9755
_refine_ls_number_restraints 0
_refine_ls_restrained_S_all 0.995
_refine_ls_R_factor_all 0.1511
_refine_ls_R_factor_gt 0.0521
_refine_ls_shift/su_max 0.000
_refine_ls_shift/su_mean 0.000
_refine_ls_structure_factor_coef Fsqd
_refine_ls_weighting_details 'calc w=1/[\s^2^(Fo^2^)+(0.0560P)^2^+0.4095P] where P=(Fo^2^+2Fc^2^)/3'
_refine_ls_weighting_scheme calc
_refine_ls_wR_factor_gt 0.1071
_refine_ls_wR_factor_ref 0.1492
_reflns_number_gt 4337
_reflns_number_total 9755
_reflns_threshold_expression >2sigma(I)
_cod_data_source_file c8ob00156a2.cif
_cod_data_source_block z_CCDC1
_cod_depositor_comments
;
The following automatic conversions were performed:

'_symmetry_cell_setting' value 'Monoclinic' changed to 'monoclinic'
according to
/home/data/users/saulius/crontab/automatic-downloads/rss-feeds/RSC/lib/dictionaries/cif_core.dic
dictionary named 'cif_core.dic' version 2.4.2 from 2011-04-26.

Automatic conversion script
Id: cif_fix_values 4973 2017-02-22 13:04:09Z antanas 

 Adding full bibliography for 7156117--7156122.cif.
;
_cod_original_sg_symbol_H-M P2(1)/n
_cod_database_code 7156118

loop_
_symmetry_equiv_pos_as_xyz
'x, y, z'
'-x+1/2, y+1/2, -z+1/2'
'-x, -y, -z'
'x-1/2, -y-1/2, z-1/2'

loop_
_atom_site_label
_atom_site_type_symbol
_atom_site_fract_x
_atom_site_fract_y
_atom_site_fract_z
_atom_site_U_iso_or_equiv
_atom_site_adp_type
_atom_site_occupancy
_atom_site_symmetry_multiplicity
_atom_site_calc_flag
_atom_site_refinement_flags
O1 O 0.1089(2) 0.69036(11) 0.15820(11) 0.0818(7) Uani 1 1 d .
O2 O 0.4983(2) 0.57747(11) 0.24838(10) 0.0767(7) Uani 1 1 d .
O3 O 0.72723(19) 0.75233(10) 0.36310(10) 0.0709(7) Uani 1 1 d .
O4 O 0.26711(19) 0.74565(11) 0.36463(10) 0.0756(7) Uani 1 1 d .
O5 O 0.83717(18) 0.90863(10) 0.21118(10) 0.0658(6) Uani 1 1 d .
O6 O 0.48013(18) 0.95986(10) 0.35237(10) 0.0686(6) Uani 1 1 d .
O7 O 0.6721(2) 0.84883(11) -0.00257(10) 0.0748(7) Uani 1 1 d .
O8 O 0.47338(19) 1.02907(10) 0.13672(10) 0.0680(6) Uani 1 1 d .
O9 O 0.20670(18) 0.85832(10) -0.00335(10) 0.0656(6) Uani 1 1 d .
O10 O 0.46966(17) 0.64855(10) 0.04088(10) 0.0639(6) Uani 1 1 d .
O11 O 0.7506(2) 0.52639(12) -0.02226(14) 0.1008(9) Uani 1 1 d .
O12 O 0.2128(2) 0.89047(12) 0.20598(12) 0.0883(8) Uani 1 1 d .
N1 N 0.5154(3) 0.58544(16) -0.11005(15) 0.0905(10) Uani 1 1 d .
N2 N 0.6056(2) 0.58661(12) 0.01035(13) 0.0617(7) Uani 1 1 d .
N3 N 0.0608(3) 0.97101(16) 0.0837(2) 0.0979(11) Uani 1 1 d .
N4 N 0.2083(2) 0.87201(12) 0.10136(14) 0.0574(7) Uani 1 1 d .
C1 C 0.4013(3) 0.60412(14) 0.22411(15) 0.0521(8) Uani 1 1 d .
C2 C 0.3692(2) 0.60535(13) 0.16198(14) 0.0503(8) Uani 1 1 d .
H2A H 0.4142 0.5856 0.1344 0.060 Uiso 1 1 calc R
C3 C 0.2728(3) 0.63491(13) 0.13940(14) 0.0484(8) Uani 1 1 d .
C4 C 0.2052(3) 0.66212(14) 0.18226(17) 0.0564(9) Uani 1 1 d .
C5 C 0.2368(3) 0.66021(14) 0.24453(16) 0.0597(9) Uani 1 1 d .
H5A H 0.1904 0.6783 0.2725 0.072 Uiso 1 1 calc R
C6 C 0.3352(3) 0.63221(14) 0.26642(15) 0.0550(8) Uani 1 1 d .
C7 C 0.6127(3) 0.74874(16) 0.36396(14) 0.0547(8) Uani 1 1 d .
C8 C 0.5526(3) 0.69486(15) 0.35074(14) 0.0582(9) Uani 1 1 d .
H8A H 0.5903 0.6582 0.3413 0.070 Uiso 1 1 calc R
C9 C 0.4373(3) 0.69393(15) 0.35111(13) 0.0556(9) Uani 1 1 d .
C10 C 0.3825(3) 0.74899(16) 0.36595(14) 0.0554(8) Uani 1 1 d .
C11 C 0.4428(3) 0.80270(15) 0.38060(13) 0.0527(8) Uani 1 1 d .
H11A H 0.4051 0.8389 0.3913 0.063 Uiso 1 1 calc R
C12 C 0.5587(3) 0.80392(14) 0.37970(12) 0.0484(8) Uani 1 1 d .
C13 C 0.7496(2) 0.92144(14) 0.24834(15) 0.0494(8) Uani 1 1 d .
C14 C 0.7326(2) 0.88940(14) 0.30199(14) 0.0507(8) Uani 1 1 d .
H14A H 0.7833 0.8585 0.3152 0.061 Uiso 1 1 calc R
C15 C 0.6423(2) 0.90196(14) 0.33674(13) 0.0468(8) Uani 1 1 d .
C16 C 0.5696(3) 0.94907(14) 0.31631(15) 0.0504(8) Uani 1 1 d .
C17 C 0.5892(3) 0.98288(13) 0.26348(14) 0.0506(8) Uani 1 1 d .
H17A H 0.5414 1.0156 0.2515 0.061 Uiso 1 1 calc R
C18 C 0.6782(2) 0.96900(14) 0.22821(13) 0.0456(7) Uani 1 1 d .
C19 C 0.6235(3) 0.89396(15) 0.03300(14) 0.0543(8) Uani 1 1 d .
C20 C 0.5105(3) 0.90386(15) 0.02147(14) 0.0530(8) Uani 1 1 d .
C21 C 0.4593(3) 0.94946(15) 0.05589(14) 0.0561(9) Uani 1 1 d .
H21A H 0.3837 0.9578 0.0481 0.067 Uiso 1 1 calc R
C22 C 0.5191(3) 0.98265(14) 0.10159(14) 0.0510(8) Uani 1 1 d .
C23 C 0.6315(3) 0.97130(14) 0.11458(13) 0.0484(8) Uani 1 1 d .
C24 C 0.6829(3) 0.92732(15) 0.07897(14) 0.0550(8) Uani 1 1 d .
H24A H 0.7590 0.9199 0.0860 0.066 Uiso 1 1 calc R
C25 C 0.3867(3) 0.80929(15) -0.00451(13) 0.0512(8) Uani 1 1 d .
C26 C 0.4489(3) 0.75468(16) 0.00521(13) 0.0537(8) Uani 1 1 d .
H26A H 0.5239 0.7544 -0.0037 0.064 Uiso 1 1 calc R
C27 C 0.4015(3) 0.70097(15) 0.02779(13) 0.0491(8) Uani 1 1 d .
C28 C 0.2906(2) 0.69778(14) 0.04250(13) 0.0465(8) Uani 1 1 d .
C29 C 0.2278(3) 0.75183(14) 0.03146(13) 0.0502(8) Uani 1 1 d .
H29A H 0.1523 0.7519 0.0392 0.060 Uiso 1 1 calc R
C30 C 0.2759(3) 0.80563(15) 0.00911(13) 0.0520(8) Uani 1 1 d .
C31 C 0.4677(3) 0.61769(17) -0.06587(17) 0.0727(11) Uani 1 1 d .
H31A H 0.4025 0.6403 -0.0754 0.087 Uiso 1 1 calc R
C32 C 0.5133(3) 0.61789(14) -0.00693(16) 0.0547(8) Uani 1 1 d .
C33 C 0.6530(3) 0.55590(16) -0.0339(2) 0.0715(10) Uani 1 1 d .
C34 C 0.6082(4) 0.55487(18) -0.0941(2) 0.0881(12) Uani 1 1 d .
H34A H 0.6442 0.5322 -0.1237 0.106 Uiso 1 1 calc R
C35 C 0.1701(3) 0.88963(16) 0.04614(18) 0.0595(9) Uani 1 1 d .
C36 C 0.0965(3) 0.93896(18) 0.0366(2) 0.0853(12) Uani 1 1 d .
H36A H 0.0717 0.9498 -0.0033 0.102 Uiso 1 1 calc R
C37 C 0.0978(3) 0.95448(18) 0.1394(2) 0.0875(13) Uani 1 1 d .
H37A H 0.0732 0.9760 0.1733 0.105 Uiso 1 1 calc R
C38 C 0.1739(3) 0.90478(17) 0.14864(19) 0.0688(10) Uani 1 1 d .
C39 C 0.2430(3) 0.63924(13) 0.07083(14) 0.0555(9) Uani 1 1 d .
H39A H 0.1623 0.6395 0.0640 0.067 Uiso 1 1 calc R
H39B H 0.2714 0.6025 0.0505 0.067 Uiso 1 1 calc R
C40 C 0.3711(3) 0.63507(15) 0.33442(15) 0.0684(10) Uani 1 1 d .
H40A H 0.4164 0.5985 0.3452 0.082 Uiso 1 1 calc R
H40B H 0.3053 0.6337 0.3584 0.082 Uiso 1 1 calc R
C41 C 0.6226(3) 0.86374(14) 0.39409(13) 0.0565(9) Uani 1 1 d .
H41A H 0.6941 0.8533 0.4147 0.068 Uiso 1 1 calc R
H41B H 0.5813 0.8890 0.4222 0.068 Uiso 1 1 calc R
C42 C 0.6940(3) 1.00337(14) 0.16798(13) 0.0565(9) Uani 1 1 d .
H42A H 0.6675 1.0462 0.1713 0.068 Uiso 1 1 calc R
H42B H 0.7730 1.0049 0.1605 0.068 Uiso 1 1 calc R
C43 C 0.4414(3) 0.86827(15) -0.02752(14) 0.0643(9) Uani 1 1 d .
H43A H 0.4890 0.8569 -0.0604 0.077 Uiso 1 1 calc R
H43B H 0.3836 0.8960 -0.0450 0.077 Uiso 1 1 calc R
C44 C 0.0348(3) 0.7148(2) 0.2004(2) 0.1267(19) Uani 1 1 d .
H44A H -0.0285 0.7333 0.1782 0.190 Uiso 1 1 calc R
H44B H 0.0725 0.7463 0.2255 0.190 Uiso 1 1 calc R
H44C H 0.0101 0.6816 0.2262 0.190 Uiso 1 1 calc R
C45 C 0.5666(3) 0.54547(18) 0.20839(18) 0.0884(12) Uani 1 1 d .
H45A H 0.6309 0.5292 0.2314 0.133 Uiso 1 1 calc R
H45B H 0.5901 0.5739 0.1774 0.133 Uiso 1 1 calc R
H45C H 0.5254 0.5114 0.1890 0.133 Uiso 1 1 calc R
C46 C 0.7861(3) 0.69884(18) 0.34285(16) 0.0879(12) Uani 1 1 d .
H46A H 0.8647 0.7076 0.3448 0.132 Uiso 1 1 calc R
H46B H 0.7613 0.6891 0.3011 0.132 Uiso 1 1 calc R
H46C H 0.7719 0.6637 0.3690 0.132 Uiso 1 1 calc R
C47 C 0.2065(3) 0.7982(2) 0.38363(19) 0.1017(14) Uani 1 1 d .
H47A H 0.1280 0.7889 0.3800 0.153 Uiso 1 1 calc R
H47B H 0.2218 0.8335 0.3580 0.153 Uiso 1 1 calc R
H47C H 0.2282 0.8079 0.4258 0.153 Uiso 1 1 calc R
C48 C 0.9107(3) 0.85956(18) 0.22907(19) 0.0931(13) Uani 1 1 d .
H48A H 0.9668 0.8555 0.1995 0.140 Uiso 1 1 calc R
H48B H 0.8697 0.8210 0.2310 0.140 Uiso 1 1 calc R
H48C H 0.9458 0.8687 0.2689 0.140 Uiso 1 1 calc R
C49 C 0.3963(3) 1.00168(18) 0.33040(17) 0.0879(12) Uani 1 1 d .
H49A H 0.3395 1.0044 0.3597 0.132 Uiso 1 1 calc R
H49B H 0.3638 0.9867 0.2917 0.132 Uiso 1 1 calc R
H49C H 0.4283 1.0425 0.3248 0.132 Uiso 1 1 calc R
C50 C 0.7913(3) 0.84479(18) 0.00174(16) 0.0867(12) Uani 1 1 d .
H50A H 0.8149 0.8118 -0.0246 0.130 Uiso 1 1 calc R
H50B H 0.8165 0.8359 0.0436 0.130 Uiso 1 1 calc R
H50C H 0.8225 0.8840 -0.0108 0.130 Uiso 1 1 calc R
C51 C 0.3581(3) 1.03818(19) 0.13196(18) 0.0953(13) Uani 1 1 d .
H51A H 0.3385 1.0715 0.1591 0.143 Uiso 1 1 calc R
H51B H 0.3212 1.0002 0.1432 0.143 Uiso 1 1 calc R
H51C H 0.3351 1.0491 0.0903 0.143 Uiso 1 1 calc R
C52 C 0.2850(4) 0.83517(17) 0.21260(17) 0.0844(12) Uani 1 1 d .
H52A H 0.2532 0.8019 0.1866 0.101 Uiso 1 1 calc R
H52B H 0.2856 0.8208 0.2550 0.101 Uiso 1 1 calc R
C53 C 0.4031(3) 0.84589(16) 0.19620(17) 0.0783(11) Uani 1 1 d .
H53A H 0.4389 0.8754 0.2251 0.094 Uiso 1 1 calc R
H53B H 0.4035 0.8640 0.1552 0.094 Uiso 1 1 calc R
C54 C 0.4676(3) 0.78475(17) 0.19791(16) 0.0780(11) Uani 1 1 d .
H54A H 0.4818 0.7725 0.2407 0.094 Uiso 1 1 calc R
H54B H 0.4210 0.7525 0.1781 0.094 Uiso 1 1 calc R
C55 C 0.5763(3) 0.78632(17) 0.16778(17) 0.0782(11) Uani 1 1 d .
H55A H 0.6258 0.8155 0.1901 0.094 Uiso 1 1 calc R
H55B H 0.5634 0.8022 0.1261 0.094 Uiso 1 1 calc R
C56 C 0.6339(4) 0.72310(18) 0.16503(17) 0.0853(12) Uani 1 1 d .
H56A H 0.6662 0.7133 0.2059 0.102 Uiso 1 1 calc R
H56B H 0.5777 0.6915 0.1547 0.102 Uiso 1 1 calc R
C57 C 0.7242(3) 0.7178(2) 0.12009(19) 0.0894(12) Uani 1 1 d .
H57A H 0.7834 0.7471 0.1321 0.107 Uiso 1 1 calc R
H57B H 0.6936 0.7301 0.0796 0.107 Uiso 1 1 calc R
C58 C 0.7745(3) 0.6525(2) 0.11557(19) 0.0899(12) Uani 1 1 d .
H58A H 0.7145 0.6219 0.1141 0.108 Uiso 1 1 calc R
H58B H 0.8214 0.6445 0.1526 0.108 Uiso 1 1 calc R
C59 C 0.8436(3) 0.6431(2) 0.0596(2) 0.0999(14) Uani 1 1 d .
H59A H 0.7984 0.6547 0.0229 0.120 Uiso 1 1 calc R
H59B H 0.9069 0.6715 0.0629 0.120 Uiso 1 1 calc R
C60 C 0.8865(4) 0.5775(3) 0.0514(2) 0.1213(17) Uani 1 1 d .
H60A H 0.9324 0.5665 0.0880 0.146 Uiso 1 1 calc R
H60B H 0.9348 0.5778 0.0171 0.146 Uiso 1 1 calc R
C61 C 0.8010(4) 0.5259(2) 0.0398(2) 0.1100(15) Uani 1 1 d .
H61A H 0.8367 0.4856 0.0476 0.132 Uiso 1 1 calc R
H61B H 0.7427 0.5306 0.0687 0.132 Uiso 1 1 calc R

loop_
_atom_site_aniso_label
_atom_site_aniso_U_11
_atom_site_aniso_U_22
_atom_site_aniso_U_33
_atom_site_aniso_U_23
_atom_site_aniso_U_13
_atom_site_aniso_U_12
O1 0.0638(16) 0.0790(18) 0.101(2) -0.0151(15) -0.0094(15) 0.0170(14)
O2 0.0872(18) 0.0770(17) 0.0639(16) 0.0066(13) -0.0125(14) 0.0255(14)
O3 0.0607(15) 0.0692(17) 0.0818(18) 0.0050(13) -0.0048(13) 0.0101(13)
O4 0.0680(17) 0.0787(18) 0.0818(18) -0.0161(14) 0.0198(13) -0.0149(14)
O5 0.0636(15) 0.0657(16) 0.0695(16) 0.0012(12) 0.0155(13) 0.0030(12)
O6 0.0687(15) 0.0692(16) 0.0695(16) 0.0041(13) 0.0181(13) 0.0138(13)
O7 0.0853(19) 0.0784(18) 0.0610(16) -0.0168(13) 0.0076(13) 0.0013(14)
O8 0.0679(16) 0.0617(15) 0.0741(16) -0.0092(13) 0.0008(12) 0.0108(12)
O9 0.0845(17) 0.0509(14) 0.0603(16) 0.0044(12) -0.0060(13) 0.0195(12)
O10 0.0699(15) 0.0707(16) 0.0508(14) 0.0040(12) 0.0002(11) 0.0276(13)
O11 0.102(2) 0.091(2) 0.109(2) -0.0083(17) -0.0017(18) 0.0543(17)
O12 0.128(2) 0.0736(19) 0.0649(18) -0.0031(15) 0.0192(16) 0.0117(17)
N1 0.082(2) 0.107(3) 0.081(2) -0.044(2) -0.0097(19) 0.014(2)
N2 0.0666(19) 0.0475(17) 0.070(2) -0.0003(15) -0.0016(15) 0.0159(15)
N3 0.101(3) 0.078(3) 0.116(3) 0.008(2) 0.017(2) 0.036(2)
N4 0.0654(18) 0.0469(17) 0.060(2) 0.0006(15) 0.0076(15) 0.0046(13)
C1 0.061(2) 0.0405(19) 0.054(2) 0.0073(17) -0.0054(18) -0.0042(16)
C2 0.060(2) 0.0365(18) 0.054(2) 0.0032(15) 0.0010(17) -0.0009(15)
C3 0.055(2) 0.0351(18) 0.054(2) 0.0007(15) -0.0084(17) -0.0096(15)
C4 0.051(2) 0.042(2) 0.075(3) -0.0029(18) -0.0010(19) 0.0005(16)
C5 0.069(2) 0.048(2) 0.062(3) -0.0087(18) 0.0113(19) -0.0104(18)
C6 0.071(2) 0.0405(19) 0.054(2) 0.0036(17) 0.0027(19) -0.0110(17)
C7 0.063(2) 0.054(2) 0.046(2) 0.0073(16) -0.0076(16) 0.0030(19)
C8 0.078(3) 0.046(2) 0.051(2) 0.0042(16) -0.0022(18) 0.0081(19)
C9 0.079(3) 0.046(2) 0.042(2) 0.0047(16) 0.0049(18) -0.0081(19)
C10 0.063(2) 0.059(2) 0.045(2) 0.0021(17) 0.0090(16) -0.0085(19)
C11 0.068(2) 0.048(2) 0.043(2) -0.0007(16) 0.0079(16) 0.0030(17)
C12 0.062(2) 0.048(2) 0.0342(18) 0.0048(15) -0.0001(15) -0.0022(17)
C13 0.0476(19) 0.050(2) 0.051(2) -0.0111(17) 0.0067(16) -0.0099(16)
C14 0.050(2) 0.049(2) 0.052(2) -0.0018(17) -0.0071(16) -0.0032(15)
C15 0.0492(19) 0.049(2) 0.0414(19) -0.0053(16) -0.0039(15) -0.0083(16)
C16 0.052(2) 0.048(2) 0.051(2) -0.0102(17) 0.0062(17) -0.0046(16)
C17 0.059(2) 0.0398(18) 0.052(2) -0.0025(16) 0.0008(17) -0.0006(15)
C18 0.0477(19) 0.0418(18) 0.047(2) -0.0030(16) -0.0028(15) -0.0082(15)
C19 0.067(2) 0.056(2) 0.041(2) 0.0000(17) 0.0057(17) -0.0005(18)
C20 0.068(2) 0.050(2) 0.040(2) 0.0058(16) -0.0046(17) -0.0100(17)
C21 0.059(2) 0.055(2) 0.054(2) 0.0145(18) 0.0004(18) -0.0065(17)
C22 0.063(2) 0.045(2) 0.045(2) 0.0027(16) 0.0034(17) -0.0014(17)
C23 0.058(2) 0.0457(19) 0.0419(19) 0.0041(16) 0.0034(16) -0.0091(16)
C24 0.056(2) 0.061(2) 0.048(2) 0.0039(17) 0.0045(17) -0.0028(17)
C25 0.063(2) 0.053(2) 0.0359(19) -0.0011(15) -0.0106(16) -0.0049(18)
C26 0.054(2) 0.067(2) 0.039(2) 0.0010(17) -0.0044(15) 0.0004(19)
C27 0.056(2) 0.051(2) 0.0390(19) -0.0039(16) -0.0083(15) 0.0107(17)
C28 0.052(2) 0.0428(19) 0.0433(19) -0.0075(15) -0.0122(15) 0.0027(16)
C29 0.0505(19) 0.051(2) 0.048(2) -0.0050(16) -0.0083(15) 0.0032(17)
C30 0.064(2) 0.045(2) 0.046(2) -0.0028(16) -0.0094(17) 0.0084(18)
C31 0.058(2) 0.093(3) 0.065(3) -0.022(2) -0.010(2) 0.015(2)
C32 0.057(2) 0.046(2) 0.060(2) -0.0038(18) 0.0005(19) 0.0006(17)
C33 0.074(3) 0.045(2) 0.094(3) -0.010(2) 0.001(2) 0.015(2)
C34 0.089(3) 0.083(3) 0.092(3) -0.035(2) 0.001(3) 0.012(2)
C35 0.062(2) 0.050(2) 0.066(3) 0.008(2) -0.0003(19) 0.0069(18)
C36 0.089(3) 0.072(3) 0.095(3) 0.006(2) -0.002(2) 0.034(2)
C37 0.097(3) 0.063(3) 0.106(4) -0.007(3) 0.040(3) 0.021(2)
C38 0.078(3) 0.059(2) 0.070(3) 0.002(2) 0.018(2) -0.001(2)
C39 0.061(2) 0.0389(19) 0.065(2) -0.0059(16) -0.0085(17) -0.0012(16)
C40 0.096(3) 0.052(2) 0.057(2) 0.0075(17) 0.0041(19) -0.0149(19)
C41 0.067(2) 0.058(2) 0.044(2) -0.0016(17) -0.0047(16) -0.0031(17)
C42 0.062(2) 0.051(2) 0.056(2) -0.0012(17) 0.0007(17) -0.0109(16)
C43 0.081(2) 0.066(2) 0.044(2) 0.0049(17) -0.0060(17) -0.0164(19)
C44 0.069(3) 0.151(4) 0.158(5) -0.071(4) -0.007(3) 0.038(3)
C45 0.089(3) 0.081(3) 0.092(3) 0.005(2) -0.017(2) 0.030(2)
C46 0.088(3) 0.102(3) 0.072(3) -0.006(2) -0.005(2) 0.041(2)
C47 0.076(3) 0.120(4) 0.111(4) -0.034(3) 0.021(2) 0.009(3)
C48 0.077(3) 0.080(3) 0.125(4) 0.014(3) 0.033(2) 0.028(2)
C49 0.069(3) 0.101(3) 0.095(3) 0.009(2) 0.018(2) 0.029(2)
C50 0.090(3) 0.100(3) 0.071(3) -0.016(2) 0.016(2) 0.013(2)
C51 0.071(3) 0.106(3) 0.109(3) -0.014(3) 0.005(2) 0.026(2)
C52 0.124(4) 0.066(3) 0.063(3) 0.015(2) 0.003(2) 0.002(3)
C53 0.104(3) 0.055(2) 0.073(3) 0.0013(19) -0.021(2) -0.009(2)
C54 0.105(3) 0.065(3) 0.062(3) 0.012(2) -0.005(2) 0.002(2)
C55 0.099(3) 0.057(2) 0.075(3) 0.005(2) -0.024(2) -0.016(2)
C56 0.107(3) 0.078(3) 0.068(3) 0.008(2) -0.012(2) -0.002(2)
C57 0.083(3) 0.087(3) 0.095(3) 0.014(3) -0.022(3) -0.008(2)
C58 0.082(3) 0.102(4) 0.083(3) 0.013(3) -0.015(2) -0.007(2)
C59 0.074(3) 0.120(4) 0.104(4) 0.022(3) -0.011(3) 0.000(3)
C60 0.085(3) 0.160(5) 0.118(4) 0.017(4) -0.007(3) 0.035(4)
C61 0.116(4) 0.092(4) 0.121(4) 0.025(3) -0.002(3) 0.056(3)

loop_
_atom_type_symbol
_atom_type_description
_atom_type_scat_dispersion_real
_atom_type_scat_dispersion_imag
_atom_type_scat_source
C C 0.0033 0.0016 'International Tables Vol C Tables 4.2.6.8 and 6.1.1.4'
H H 0.0000 0.0000 'International Tables Vol C Tables 4.2.6.8 and 6.1.1.4'
N N 0.0061 0.0033 'International Tables Vol C Tables 4.2.6.8 and 6.1.1.4'
O O 0.0106 0.0060 'International Tables Vol C Tables 4.2.6.8 and 6.1.1.4'

loop_
_geom_angle_atom_site_label_1
_geom_angle_atom_site_label_2
_geom_angle_atom_site_label_3
_geom_angle
C4 O1 C44 117.3(3)
C1 O2 C45 118.3(3)
C7 O3 C46 118.2(3)
C10 O4 C47 119.0(3)
C13 O5 C48 117.9(3)
C16 O6 C49 118.4(3)
C19 O7 C50 117.2(3)
C22 O8 C51 118.8(3)
C35 O9 C30 116.8(2)
C32 O10 C27 118.3(2)
C33 O11 C61 119.5(3)
C38 O12 C52 116.5(3)
C34 N1 C31 117.1(3)
C33 N2 C32 115.5(3)
C37 N3 C36 117.9(4)
C35 N4 C38 116.7(3)
O2 C1 C2 124.4(3)
O2 C1 C6 115.4(3)
C2 C1 C6 120.1(3)
C3 C2 C1 122.4(3)
C3 C2 H2A 118.8
C1 C2 H2A 118.8
C2 C3 C4 117.3(3)
C2 C3 C39 121.5(3)
C4 C3 C39 121.1(3)
O1 C4 C5 124.1(3)
O1 C4 C3 115.8(3)
C5 C4 C3 120.2(3)
C6 C5 C4 122.0(3)
C6 C5 H5A 119.0
C4 C5 H5A 119.0
C5 C6 C1 117.9(3)
C5 C6 C40 120.5(3)
C1 C6 C40 121.5(3)
C8 C7 O3 123.7(3)
C8 C7 C12 120.6(3)
O3 C7 C12 115.8(3)
C7 C8 C9 121.5(3)
C7 C8 H8A 119.2
C9 C8 H8A 119.2
C8 C9 C10 118.4(3)
C8 C9 C40 121.4(3)
C10 C9 C40 120.3(3)
C11 C10 O4 123.8(3)
C11 C10 C9 120.2(3)
O4 C10 C9 115.9(3)
C10 C11 C12 121.5(3)
C10 C11 H11A 119.3
C12 C11 H11A 119.3
C11 C12 C7 117.8(3)
C11 C12 C41 120.6(3)
C7 C12 C41 121.6(3)
C14 C13 C18 120.9(3)
C14 C13 O5 123.3(3)
C18 C13 O5 115.9(3)
C13 C14 C15 121.7(3)
C13 C14 H14A 119.2
C15 C14 H14A 119.2
C14 C15 C16 117.7(3)
C14 C15 C41 120.6(3)
C16 C15 C41 121.8(3)
O6 C16 C17 123.8(3)
O6 C16 C15 115.7(3)
C17 C16 C15 120.5(3)
C18 C17 C16 121.4(3)
C18 C17 H17A 119.3
C16 C17 H17A 119.3
C13 C18 C17 117.8(3)
C13 C18 C42 121.3(3)
C17 C18 C42 120.9(3)
C20 C19 O7 116.5(3)
C20 C19 C24 120.6(3)
O7 C19 C24 122.9(3)
C19 C20 C21 118.0(3)
C19 C20 C43 122.9(3)
C21 C20 C43 119.1(3)
C22 C21 C20 121.0(3)
C22 C21 H21A 119.5
C20 C21 H21A 119.5
O8 C22 C23 115.2(3)
O8 C22 C21 123.7(3)
C23 C22 C21 121.1(3)
C24 C23 C22 117.7(3)
C24 C23 C42 121.3(3)
C22 C23 C42 120.9(3)
C23 C24 C19 121.6(3)
C23 C24 H24A 119.2
C19 C24 H24A 119.2
C30 C25 C26 115.8(3)
C30 C25 C43 123.9(3)
C26 C25 C43 120.3(3)
C27 C26 C25 121.2(3)
C27 C26 H26A 119.4
C25 C26 H26A 119.4
C26 C27 C28 122.9(3)
C26 C27 O10 118.9(3)
C28 C27 O10 118.0(3)
C27 C28 C29 115.9(3)
C27 C28 C39 121.5(3)
C29 C28 C39 122.6(3)
C30 C29 C28 120.9(3)
C30 C29 H29A 119.5
C28 C29 H29A 119.5
C25 C30 C29 123.2(3)
C25 C30 O9 118.5(3)
C29 C30 O9 118.2(3)
N1 C31 C32 120.7(3)
N1 C31 H31A 119.6
C32 C31 H31A 119.6
N2 C32 O10 112.2(3)
N2 C32 C31 123.2(3)
O10 C32 C31 124.7(3)
N2 C33 O11 120.3(4)
N2 C33 C34 122.4(3)
O11 C33 C34 117.2(4)
N1 C34 C33 121.1(4)
N1 C34 H34A 119.5
C33 C34 H34A 119.5
N4 C35 O9 118.1(3)
N4 C35 C36 122.7(4)
O9 C35 C36 119.2(3)
N3 C36 C35 120.7(4)
N3 C36 H36A 119.7
C35 C36 H36A 119.7
N3 C37 C38 121.1(4)
N3 C37 H37A 119.5
C38 C37 H37A 119.5
N4 C38 O12 119.6(3)
N4 C38 C37 121.0(4)
O12 C38 C37 119.5(4)
C3 C39 C28 112.1(2)
C3 C39 H39A 109.2
C28 C39 H39A 109.2
C3 C39 H39B 109.2
C28 C39 H39B 109.2
H39A C39 H39B 107.9
C6 C40 C9 112.4(2)
C6 C40 H40A 109.1
C9 C40 H40A 109.1
C6 C40 H40B 109.1
C9 C40 H40B 109.1
H40A C40 H40B 107.8
C12 C41 C15 112.5(2)
C12 C41 H41A 109.1
C15 C41 H41A 109.1
C12 C41 H41B 109.1
C15 C41 H41B 109.1
H41A C41 H41B 107.8
C23 C42 C18 111.3(2)
C23 C42 H42A 109.4
C18 C42 H42A 109.4
C23 C42 H42B 109.4
C18 C42 H42B 109.4
H42A C42 H42B 108.0
C20 C43 C25 114.4(2)
C20 C43 H43A 108.7
C25 C43 H43A 108.7
C20 C43 H43B 108.7
C25 C43 H43B 108.7
H43A C43 H43B 107.6
O1 C44 H44A 109.5
O1 C44 H44B 109.5
H44A C44 H44B 109.5
O1 C44 H44C 109.5
H44A C44 H44C 109.5
H44B C44 H44C 109.5
O2 C45 H45A 109.5
O2 C45 H45B 109.5
H45A C45 H45B 109.5
O2 C45 H45C 109.5
H45A C45 H45C 109.5
H45B C45 H45C 109.5
O3 C46 H46A 109.5
O3 C46 H46B 109.5
H46A C46 H46B 109.5
O3 C46 H46C 109.5
H46A C46 H46C 109.5
H46B C46 H46C 109.5
O4 C47 H47A 109.5
O4 C47 H47B 109.5
H47A C47 H47B 109.5
O4 C47 H47C 109.5
H47A C47 H47C 109.5
H47B C47 H47C 109.5
O5 C48 H48A 109.5
O5 C48 H48B 109.5
H48A C48 H48B 109.5
O5 C48 H48C 109.5
H48A C48 H48C 109.5
H48B C48 H48C 109.5
O6 C49 H49A 109.5
O6 C49 H49B 109.5
H49A C49 H49B 109.5
O6 C49 H49C 109.5
H49A C49 H49C 109.5
H49B C49 H49C 109.5
O7 C50 H50A 109.5
O7 C50 H50B 109.5
H50A C50 H50B 109.5
O7 C50 H50C 109.5
H50A C50 H50C 109.5
H50B C50 H50C 109.5
O8 C51 H51A 109.5
O8 C51 H51B 109.5
H51A C51 H51B 109.5
O8 C51 H51C 109.5
H51A C51 H51C 109.5
H51B C51 H51C 109.5
O12 C52 C53 114.6(3)
O12 C52 H52A 108.6
C53 C52 H52A 108.6
O12 C52 H52B 108.6
C53 C52 H52B 108.6
H52A C52 H52B 107.6
C52 C53 C54 110.6(3)
C52 C53 H53A 109.5
C54 C53 H53A 109.5
C52 C53 H53B 109.5
C54 C53 H53B 109.5
H53A C53 H53B 108.1
C55 C54 C53 115.4(3)
C55 C54 H54A 108.4
C53 C54 H54A 108.4
C55 C54 H54B 108.4
C53 C54 H54B 108.4
H54A C54 H54B 107.5
C54 C55 C56 114.2(3)
C54 C55 H55A 108.7
C56 C55 H55A 108.7
C54 C55 H55B 108.7
C56 C55 H55B 108.7
H55A C55 H55B 107.6
C57 C56 C55 116.1(3)
C57 C56 H56A 108.3
C55 C56 H56A 108.3
C57 C56 H56B 108.3
C55 C56 H56B 108.3
H56A C56 H56B 107.4
C56 C57 C58 114.4(3)
C56 C57 H57A 108.6
C58 C57 H57A 108.6
C56 C57 H57B 108.6
C58 C57 H57B 108.6
H57A C57 H57B 107.6
C57 C58 C59 114.1(4)
C57 C58 H58A 108.7
C59 C58 H58A 108.7
C57 C58 H58B 108.7
C59 C58 H58B 108.7
H58A C58 H58B 107.6
C60 C59 C58 115.1(4)
C60 C59 H59A 108.5
C58 C59 H59A 108.5
C60 C59 H59B 108.5
C58 C59 H59B 108.5
H59A C59 H59B 107.5
C59 C60 C61 117.4(4)
C59 C60 H60A 107.9
C61 C60 H60A 107.9
C59 C60 H60B 107.9
C61 C60 H60B 107.9
H60A C60 H60B 107.2
O11 C61 C60 113.1(4)
O11 C61 H61A 109.0
C60 C61 H61A 109.0
O11 C61 H61B 109.0
C60 C61 H61B 109.0
H61A C61 H61B 107.8

loop_
_geom_bond_atom_site_label_1
_geom_bond_atom_site_label_2
_geom_bond_distance
O1 C4 1.378(3)
O1 C44 1.412(4)
O2 C1 1.371(3)
O2 C45 1.404(4)
O3 C7 1.377(4)
O3 C46 1.423(4)
O4 C10 1.384(4)
O4 C47 1.409(4)
O5 C13 1.388(3)
O5 C48 1.407(4)
O6 C16 1.383(3)
O6 C49 1.406(4)
O7 C19 1.382(4)
O7 C50 1.429(4)
O8 C22 1.381(3)
O8 C51 1.394(4)
O9 C35 1.359(4)
O9 C30 1.412(3)
O10 C32 1.357(3)
O10 C27 1.403(3)
O11 C33 1.339(4)
O11 C61 1.445(5)
O12 C38 1.339(4)
O12 C52 1.464(4)
N1 C34 1.318(4)
N1 C31 1.336(4)
N2 C33 1.318(4)
N2 C32 1.327(4)
N3 C37 1.312(5)
N3 C36 1.321(4)
N4 C35 1.314(4)
N4 C38 1.327(4)
C1 C2 1.382(4)
C1 C6 1.384(4)
C2 C3 1.381(4)
C2 H2A 0.9300
C3 C4 1.395(4)
C3 C39 1.514(4)
C4 C5 1.384(4)
C5 C6 1.381(4)
C5 H5A 0.9300
C6 C40 1.515(4)
C7 C8 1.376(4)
C7 C12 1.393(4)
C8 C9 1.382(4)
C8 H8A 0.9300
C9 C10 1.391(4)
C9 C40 1.516(4)
C10 C11 1.380(4)
C11 C12 1.391(4)
C11 H11A 0.9300
C12 C41 1.510(4)
C13 C14 1.375(4)
C13 C18 1.380(4)
C14 C15 1.381(4)
C14 H14A 0.9300
C15 C16 1.385(4)
C15 C41 1.518(4)
C16 C17 1.386(4)
C17 C18 1.381(4)
C17 H17A 0.9300
C18 C42 1.520(4)
C19 C20 1.380(4)
C19 C24 1.388(4)
C20 C21 1.390(4)
C20 C43 1.514(4)
C21 C22 1.385(4)
C21 H21A 0.9300
C22 C23 1.382(4)
C23 C24 1.381(4)
C23 C42 1.508(4)
C24 H24A 0.9300
C25 C30 1.380(4)
C25 C26 1.391(4)
C25 C43 1.514(4)
C26 C27 1.380(4)
C26 H26A 0.9300
C27 C28 1.386(4)
C28 C29 1.388(4)
C28 C39 1.516(4)
C29 C30 1.383(4)
C29 H29A 0.9300
C31 C32 1.363(4)
C31 H31A 0.9300
C33 C34 1.384(5)
C34 H34A 0.9300
C35 C36 1.380(4)
C36 H36A 0.9300
C37 C38 1.404(5)
C37 H37A 0.9300
C39 H39A 0.9700
C39 H39B 0.9700
C40 H40A 0.9700
C40 H40B 0.9700
C41 H41A 0.9700
C41 H41B 0.9700
C42 H42A 0.9700
C42 H42B 0.9700
C43 H43A 0.9700
C43 H43B 0.9700
C44 H44A 0.9600
C44 H44B 0.9600
C44 H44C 0.9600
C45 H45A 0.9600
C45 H45B 0.9600
C45 H45C 0.9600
C46 H46A 0.9600
C46 H46B 0.9600
C46 H46C 0.9600
C47 H47A 0.9600
C47 H47B 0.9600
C47 H47C 0.9600
C48 H48A 0.9600
C48 H48B 0.9600
C48 H48C 0.9600
C49 H49A 0.9600
C49 H49B 0.9600
C49 H49C 0.9600
C50 H50A 0.9600
C50 H50B 0.9600
C50 H50C 0.9600
C51 H51A 0.9600
C51 H51B 0.9600
C51 H51C 0.9600
C52 C53 1.496(5)
C52 H52A 0.9700
C52 H52B 0.9700
C53 C54 1.514(5)
C53 H53A 0.9700
C53 H53B 0.9700
C54 C55 1.491(5)
C54 H54A 0.9700
C54 H54B 0.9700
C55 C56 1.516(5)
C55 H55A 0.9700
C55 H55B 0.9700
C56 C57 1.503(5)
C56 H56A 0.9700
C56 H56B 0.9700
C57 C58 1.519(5)
C57 H57A 0.9700
C57 H57B 0.9700
C58 C59 1.524(5)
C58 H58A 0.9700
C58 H58B 0.9700
C59 C60 1.503(6)
C59 H59A 0.9700
C59 H59B 0.9700
C60 C61 1.512(6)
C60 H60A 0.9700
C60 H60B 0.9700
C61 H61A 0.9700
C61 H61B 0.9700

loop_
_geom_torsion_atom_site_label_1
_geom_torsion_atom_site_label_2
_geom_torsion_atom_site_label_3
_geom_torsion_atom_site_label_4
_geom_torsion
C45 O2 C1 C2 -4.5(4)
C45 O2 C1 C6 176.9(3)
O2 C1 C2 C3 -177.4(3)
C6 C1 C2 C3 1.1(4)
C1 C2 C3 C4 -2.3(4)
C1 C2 C3 C39 176.1(3)
C44 O1 C4 C5 -4.6(5)
C44 O1 C4 C3 176.0(3)
C2 C3 C4 O1 -179.1(2)
C39 C3 C4 O1 2.5(4)
C2 C3 C4 C5 1.5(4)
C39 C3 C4 C5 -176.9(3)
O1 C4 C5 C6 -178.9(3)
C3 C4 C5 C6 0.4(5)
C4 C5 C6 C1 -1.7(4)
C4 C5 C6 C40 175.6(3)
O2 C1 C6 C5 179.6(3)
C2 C1 C6 C5 0.9(4)
O2 C1 C6 C40 2.3(4)
C2 C1 C6 C40 -176.4(3)
C46 O3 C7 C8 5.0(4)
C46 O3 C7 C12 -175.3(3)
O3 C7 C8 C9 -178.8(3)
C12 C7 C8 C9 1.6(5)
C7 C8 C9 C10 -0.7(5)
C7 C8 C9 C40 177.9(3)
C47 O4 C10 C11 -5.0(5)
C47 O4 C10 C9 175.2(3)
C8 C9 C10 C11 -0.8(4)
C40 C9 C10 C11 -179.4(3)
C8 C9 C10 O4 179.0(3)
C40 C9 C10 O4 0.4(4)
O4 C10 C11 C12 -178.3(3)
C9 C10 C11 C12 1.4(5)
C10 C11 C12 C7 -0.5(4)
C10 C11 C12 C41 178.2(3)
C8 C7 C12 C11 -1.0(4)
O3 C7 C12 C11 179.4(2)
C8 C7 C12 C41 -179.7(3)
O3 C7 C12 C41 0.7(4)
C48 O5 C13 C14 1.2(4)
C48 O5 C13 C18 -178.6(3)
C18 C13 C14 C15 2.0(4)
O5 C13 C14 C15 -177.7(3)
C13 C14 C15 C16 -1.1(4)
C13 C14 C15 C41 177.0(3)
C49 O6 C16 C17 8.6(4)
C49 O6 C16 C15 -172.5(3)
C14 C15 C16 O6 179.8(2)
C41 C15 C16 O6 1.6(4)
C14 C15 C16 C17 -1.3(4)
C41 C15 C16 C17 -179.5(3)
O6 C16 C17 C18 -178.2(3)
C15 C16 C17 C18 3.0(4)
C14 C13 C18 C17 -0.4(4)
O5 C13 C18 C17 179.4(2)
C14 C13 C18 C42 -178.1(3)
O5 C13 C18 C42 1.7(4)
C16 C17 C18 C13 -2.0(4)
C16 C17 C18 C42 175.6(3)
C50 O7 C19 C20 170.4(3)
C50 O7 C19 C24 -10.8(4)
O7 C19 C20 C21 -179.2(3)
C24 C19 C20 C21 2.0(4)
O7 C19 C20 C43 -0.4(4)
C24 C19 C20 C43 -179.2(3)
C19 C20 C21 C22 -1.9(4)
C43 C20 C21 C22 179.3(3)
C51 O8 C22 C23 -172.2(3)
C51 O8 C22 C21 8.4(4)
C20 C21 C22 O8 179.1(3)
C20 C21 C22 C23 -0.3(4)
O8 C22 C23 C24 -177.2(3)
C21 C22 C23 C24 2.2(4)
O8 C22 C23 C42 6.1(4)
C21 C22 C23 C42 -174.6(3)
C22 C23 C24 C19 -2.1(4)
C42 C23 C24 C19 174.7(3)
C20 C19 C24 C23 0.0(5)
O7 C19 C24 C23 -178.7(3)
C30 C25 C26 C27 -0.8(4)
C43 C25 C26 C27 178.2(3)
C25 C26 C27 C28 -0.4(4)
C25 C26 C27 O10 -175.5(2)
C32 O10 C27 C26 -68.1(4)
C32 O10 C27 C28 116.5(3)
C26 C27 C28 C29 1.8(4)
O10 C27 C28 C29 177.0(2)
C26 C27 C28 C39 -176.3(3)
O10 C27 C28 C39 -1.1(4)
C27 C28 C29 C30 -2.1(4)
C39 C28 C29 C30 175.9(3)
C26 C25 C30 C29 0.4(4)
C43 C25 C30 C29 -178.4(3)
C26 C25 C30 O9 -176.2(2)
C43 C25 C30 O9 4.9(4)
C28 C29 C30 C25 1.1(4)
C28 C29 C30 O9 177.7(2)
C35 O9 C30 C25 -111.3(3)
C35 O9 C30 C29 71.9(3)
C34 N1 C31 C32 -0.7(6)
C33 N2 C32 O10 -179.6(3)
C33 N2 C32 C31 1.6(5)
C27 O10 C32 N2 155.9(3)
C27 O10 C32 C31 -25.3(5)
N1 C31 C32 N2 -0.4(6)
N1 C31 C32 O10 -179.0(3)
C32 N2 C33 O11 175.4(3)
C32 N2 C33 C34 -1.7(5)
C61 O11 C33 N2 2.9(5)
C61 O11 C33 C34 -179.9(4)
C31 N1 C34 C33 0.6(6)
N2 C33 C34 N1 0.6(6)
O11 C33 C34 N1 -176.5(4)
C38 N4 C35 O9 177.8(3)
C38 N4 C35 C36 -1.0(5)
C30 O9 C35 N4 5.2(4)
C30 O9 C35 C36 -175.8(3)
C37 N3 C36 C35 0.2(6)
N4 C35 C36 N3 0.0(6)
O9 C35 C36 N3 -178.9(3)
C36 N3 C37 C38 0.7(6)
C35 N4 C38 O12 -177.8(3)
C35 N4 C38 C37 1.9(5)
C52 O12 C38 N4 -4.8(5)
C52 O12 C38 C37 175.4(3)
N3 C37 C38 N4 -1.8(6)
N3 C37 C38 O12 177.9(4)
C2 C3 C39 C28 -89.7(3)
C4 C3 C39 C28 88.7(3)
C27 C28 C39 C3 79.6(3)
C29 C28 C39 C3 -98.3(3)
C5 C6 C40 C9 -86.9(4)
C1 C6 C40 C9 90.3(4)
C8 C9 C40 C6 -91.8(4)
C10 C9 C40 C6 86.8(4)
C11 C12 C41 C15 -92.1(3)
C7 C12 C41 C15 86.6(3)
C14 C15 C41 C12 -85.2(3)
C16 C15 C41 C12 92.9(3)
C24 C23 C42 C18 -93.5(3)
C22 C23 C42 C18 83.2(3)
C13 C18 C42 C23 89.6(3)
C17 C18 C42 C23 -88.0(3)
C19 C20 C43 C25 92.1(4)
C21 C20 C43 C25 -89.1(4)
C30 C25 C43 C20 100.9(4)
C26 C25 C43 C20 -78.0(4)
C38 O12 C52 C53 78.7(4)
O12 C52 C53 C54 -174.0(3)
C52 C53 C54 C55 165.5(3)
C53 C54 C55 C56 -174.7(3)
C54 C55 C56 C57 162.9(3)
C55 C56 C57 C58 -176.0(3)
C56 C57 C58 C59 165.5(3)
C57 C58 C59 C60 -175.3(4)
C58 C59 C60 C61 63.2(5)
C33 O11 C61 C60 -95.3(5)
C59 C60 C61 O11 75.6(5)
